data_7227864
loop_
_publ_author_name
'Li, Haoran'
'Sheng, Tianlu'
'Xue, Zhenzhen'
'Zhu, Xiaoquan'
'Hu, Shengmin'
'Wen, Yuehong'
'Fu, Ruibiao'
'Zhuo, Chao'
'Wu, Xintao'

_publ_section_title
;
 Synthesis, structure, characterization, and multifunctional properties of
 a family of rare earth organic frameworks
;
_journal_issue 15
_journal_name_full CrystEngComm
_journal_page_first 2106
_journal_paper_doi 10.1039/C7CE00202E
_journal_volume 19
_journal_year 2017
_chemical_formula_sum 'C10 H13 O13 S2 Yb3'
_chemical_formula_weight 924.44
_chemical_name_systematic
; 
 ? 
;
_space_group_IT_number 2
_symmetry_cell_setting triclinic
_symmetry_space_group_name_Hall '-P 1'
_symmetry_space_group_name_H-M 'P -1'
_atom_sites_solution_hydrogens geom
_atom_sites_solution_primary direct
_atom_sites_solution_secondary difmap
_audit_creation_method SHELXL-97
_audit_update_record
;
2017-03-02 deposited with the CCDC.
2017-03-14 downloaded from the CCDC.
;
_cell_angle_alpha 77.831(17)
_cell_angle_beta 76.835(19)
_cell_angle_gamma 79.429(19)
_cell_formula_units_Z 2
_cell_length_a 7.131(4)
_cell_length_b 9.138(5)
_cell_length_c 14.261(8)
_cell_measurement_reflns_used 2750
_cell_measurement_temperature 153(2)
_cell_measurement_theta_max 27.4739
_cell_measurement_theta_min 2.3036
_cell_volume 875.5(8)
_computing_cell_refinement 'CrystalClear (Rigaku Inc., 2008)'
_computing_data_collection 'CrystalClear (Rigaku Inc., 2008)'
_computing_data_reduction 'CrystalClear (Rigaku Inc., 2008)'
_computing_molecular_graphics 'Bruker SHELXTL'
_computing_publication_material 'Bruker SHELXTL'
_computing_structure_refinement 'SHELXL-97 (Sheldrick, 1997)'
_computing_structure_solution 'SHELXS-97 (Sheldrick, 1990)'
_diffrn_ambient_temperature 153(2)
_diffrn_measured_fraction_theta_full 0.996
_diffrn_measured_fraction_theta_max 0.996
_diffrn_measurement_device_type Saturn724
_diffrn_measurement_method CCD_Profile_fitting
_diffrn_radiation_monochromator graphite
_diffrn_radiation_source 'fine-focus sealed tube'
_diffrn_radiation_type MoK\a
_diffrn_radiation_wavelength 0.71073
_diffrn_reflns_av_R_equivalents 0.0823
_diffrn_reflns_av_sigmaI/netI 0.0862
_diffrn_reflns_limit_h_max 9
_diffrn_reflns_limit_h_min -9
_diffrn_reflns_limit_k_max 11
_diffrn_reflns_limit_k_min -11
_diffrn_reflns_limit_l_max 18
_diffrn_reflns_limit_l_min -18
_diffrn_reflns_number 13532
_diffrn_reflns_theta_full 27.54
_diffrn_reflns_theta_max 27.54
_diffrn_reflns_theta_min 2.30
_exptl_absorpt_coefficient_mu 16.199
_exptl_absorpt_correction_T_max 0.8548
_exptl_absorpt_correction_T_min 0.2942
_exptl_absorpt_correction_type multi-scan
_exptl_crystal_colour 'pale yellow'
_exptl_crystal_density_diffrn 3.507
_exptl_crystal_density_method 'not measured'
_exptl_crystal_description flake
_exptl_crystal_F_000 838
_exptl_crystal_size_max 0.10
_exptl_crystal_size_mid 0.08
_exptl_crystal_size_min 0.01
_refine_diff_density_max 6.071
_refine_diff_density_min -4.414
_refine_diff_density_rms 0.550
_refine_ls_extinction_method none
_refine_ls_goodness_of_fit_ref 1.066
_refine_ls_hydrogen_treatment mixed
_refine_ls_matrix_type full
_refine_ls_number_parameters 253
_refine_ls_number_reflns 4021
_refine_ls_number_restraints 385
_refine_ls_restrained_S_all 1.028
_refine_ls_R_factor_all 0.0678
_refine_ls_R_factor_gt 0.0569
_refine_ls_shift/su_max 0.001
_refine_ls_shift/su_mean 0.000
_refine_ls_structure_factor_coef Fsqd
_refine_ls_weighting_details 'calc w=1/[\s^2^(Fo^2^)+(0.0841P)^2^+0.0000P] where P=(Fo^2^+2Fc^2^)/3'
_refine_ls_weighting_scheme calc
_refine_ls_wR_factor_gt 0.1488
_refine_ls_wR_factor_ref 0.1550
_reflns_number_gt 3405
_reflns_number_total 4021
_reflns_threshold_expression >2sigma(I)
_cod_data_source_file c7ce00202e2.cif
_cod_data_source_block a
_cod_depositor_comments
;
The following automatic conversions were performed:

'_symmetry_cell_setting' value 'Triclinic' changed to 'triclinic'
according to
/home/data/users/saulius/crontab/automatic-downloads/rss-feeds/RSC/lib/dictionaries/cif_core.dic
dictionary named 'cif_core.dic' version 2.4.2 from 2011-04-26.

'_exptl_absorpt_correction_type' value 'Multi-scan' changed to
'multi-scan' according to
/home/data/users/saulius/crontab/automatic-downloads/rss-feeds/RSC/lib/dictionaries/cif_core.dic
dictionary named 'cif_core.dic' version 2.4.2 from 2011-04-26.

Automatic conversion script
Id: cif_fix_values 4973 2017-02-22 13:04:09Z antanas 

 Adding full bibliography for 7227864--7227867.cif.
;
_cod_original_cell_volume 875.5(9)
_cod_original_sg_symbol_H-M 'P-1   '
_cod_database_code 7227864

loop_
_symmetry_equiv_pos_as_xyz
'x, y, z'
'-x, -y, -z'

loop_
_atom_site_label
_atom_site_type_symbol
_atom_site_fract_x
_atom_site_fract_y
_atom_site_fract_z
_atom_site_U_iso_or_equiv
_atom_site_adp_type
_atom_site_occupancy
_atom_site_symmetry_multiplicity
_atom_site_calc_flag
_atom_site_refinement_flags
Yb1 Yb -1.26715(6) 0.98546(5) 0.54729(4) 0.00748(10) Uani 1 1 d .
Yb2 Yb -0.94497(6) 0.65154(5) 0.55546(3) 0.00697(10) Uani 1 1 d .
Yb3 Yb -1.42989(6) 0.65008(5) 0.55572(3) 0.00706(10) Uani 1 1 d .
S1 S -1.3131(7) 1.1425(4) 0.7593(3) 0.0368(10) Uani 1 1 d U
S2 S -0.7940(4) 0.6540(3) 0.7684(2) 0.0142(6) Uani 1 1 d .
O1 O -1.3155(13) 1.0095(9) 0.7164(7) 0.0206(14) Uani 1 1 d U
O2 O -1.4815(17) 1.2573(11) 0.7437(8) 0.038(2) Uani 1 1 d U
O3 O -1.1320(17) 1.2027(12) 0.7240(9) 0.041(2) Uani 1 1 d U
O4 O -0.9246(12) 0.5975(9) 0.7227(6) 0.0161(13) Uani 1 1 d U
O5 O -0.8490(14) 0.8106(10) 0.7749(7) 0.0225(18) Uani 1 1 d U
O6 O -0.5911(12) 0.6198(9) 0.7199(6) 0.0170(14) Uani 1 1 d U
O7 O -1.1432(11) 0.4682(8) 0.5759(6) 0.0130(12) Uani 1 1 d U
H7B H -1.1542 0.4004 0.6394 0.016 Uiso 1 1 calc R
O8 O -1.3442(12) 0.5218(9) 0.4255(6) 0.0138(13) Uani 1 1 d U
H8B H -1.3310 0.5896 0.3620 0.017 Uiso 1 1 calc R
O9 O -1.6651(12) 0.7566(9) 0.4625(6) 0.0135(13) Uani 1 1 d U
H9B H -1.6283 0.7288 0.3974 0.016 Uiso 1 1 calc R
O10 O -1.5643(12) 0.9091(8) 0.5774(6) 0.0140(13) Uani 1 1 d U
H10A H -1.6406 0.9175 0.6430 0.017 Uiso 1 1 calc R
O11 O -0.9593(12) 0.9047(9) 0.5751(6) 0.0158(13) Uani 1 1 d U
H11A H -0.9458 0.9131 0.6405 0.019 Uiso 1 1 calc R
O12 O -1.1785(12) 0.7818(8) 0.4630(6) 0.0131(12) Uani 1 1 d U
H12A H -1.1500 0.7973 0.3914 0.016 Uiso 1 1 calc R
O13 O -1.2479(11) 0.7367(8) 0.6387(6) 0.0130(12) Uani 1 1 d U
H13A H -1.2769 0.7198 0.7104 0.016 Uiso 1 1 calc R
C1 C -1.338(3) 1.0857(14) 0.8896(11) 0.036(4) Uani 1 1 d .
C2 C -1.200(2) 1.1262(17) 0.9296(12) 0.038(4) Uani 1 1 d .
H2A H -1.0969 1.1721 0.8893 0.045 Uiso 1 1 calc R
C3 C -1.217(2) 1.0976(17) 1.0323(13) 0.036(4) Uani 1 1 d .
H3A H -1.1265 1.1282 1.0594 0.043 Uiso 1 1 calc R
C4 C -1.358(2) 1.0285(17) 1.0901(12) 0.038(4) Uani 1 1 d .
H4A H -1.3629 1.0081 1.1572 0.045 Uiso 1 1 calc R
C5 C -1.497(2) 1.0163(14) 0.9481(10) 0.025(3) Uani 1 1 d .
C6 C -0.8147(17) 0.5454(13) 0.8883(9) 0.014(2) Uani 1 1 d .
C7 C -0.6462(19) 0.4583(13) 0.9138(9) 0.018(3) Uani 1 1 d U
H7A H -0.5286 0.4586 0.8692 0.021 Uiso 1 1 calc R
C8 C -0.6558(19) 0.3700(15) 1.0074(10) 0.022(3) Uani 1 1 d .
H8A H -0.5422 0.3169 1.0264 0.026 Uiso 1 1 calc R
C9 C -0.8270(18) 0.3611(14) 1.0703(9) 0.018(3) Uani 1 1 d .
H9A H -0.8319 0.2958 1.1301 0.021 Uiso 1 1 calc R
C10 C -0.9976(18) 0.5484(13) 0.9541(9) 0.015(3) Uani 1 1 d .

loop_
_atom_site_aniso_label
_atom_site_aniso_U_11
_atom_site_aniso_U_22
_atom_site_aniso_U_33
_atom_site_aniso_U_23
_atom_site_aniso_U_13
_atom_site_aniso_U_12
Yb1 0.0059(2) 0.00467(17) 0.0102(2) 0.00346(16) -0.00211(17) -0.00135(16)
Yb2 0.0060(2) 0.00435(18) 0.0090(2) 0.00259(16) -0.00172(18) -0.00092(16)
Yb3 0.0060(2) 0.00472(18) 0.0090(2) 0.00273(16) -0.00172(18) -0.00127(16)
S1 0.071(3) 0.0208(15) 0.0160(16) 0.0014(13) -0.0075(18) -0.0062(17)
S2 0.0150(13) 0.0139(12) 0.0093(13) 0.0053(10) -0.0009(11) -0.0016(11)
O1 0.026(2) 0.019(2) 0.011(2) 0.005(2) -0.003(2) 0.000(2)
O2 0.052(5) 0.025(4) 0.021(4) 0.009(4) -0.006(4) 0.017(4)
O3 0.046(4) 0.039(4) 0.030(4) 0.008(4) -0.003(4) -0.008(4)
O4 0.015(2) 0.018(2) 0.013(2) 0.007(2) -0.006(2) -0.002(2)
O5 0.031(4) 0.021(3) 0.010(3) 0.005(3) 0.000(3) -0.002(3)
O6 0.016(2) 0.022(2) 0.012(3) 0.005(2) -0.007(2) -0.003(2)
O7 0.019(2) 0.014(2) 0.009(2) 0.005(2) -0.009(2) -0.011(2)
O8 0.015(2) 0.016(2) 0.009(2) 0.003(2) -0.004(2) -0.002(2)
O9 0.018(2) 0.013(2) 0.008(2) 0.005(2) -0.007(2) -0.002(2)
O10 0.015(2) 0.015(2) 0.011(2) 0.003(2) -0.005(2) -0.005(2)
O11 0.016(2) 0.016(2) 0.013(2) 0.006(2) -0.006(2) -0.003(2)
O12 0.017(2) 0.014(2) 0.009(2) 0.004(2) -0.007(2) -0.005(2)
O13 0.015(2) 0.013(2) 0.011(2) 0.004(2) -0.005(2) -0.003(2)
C1 0.073(12) 0.011(5) 0.016(7) 0.000(5) 0.001(8) 0.001(7)
C2 0.048(9) 0.036(8) 0.029(8) -0.006(7) -0.011(8) 0.001(7)
C3 0.026(7) 0.040(8) 0.043(9) -0.016(7) -0.011(7) 0.009(7)
C4 0.047(9) 0.035(7) 0.026(8) -0.011(6) -0.014(7) 0.023(7)
C5 0.040(8) 0.015(5) 0.016(7) 0.001(5) -0.006(6) 0.002(6)
C6 0.014(5) 0.018(5) 0.010(5) 0.005(4) -0.006(5) -0.002(4)
C7 0.023(5) 0.017(4) 0.007(5) 0.006(4) 0.000(4) -0.002(4)
C8 0.024(6) 0.028(6) 0.013(6) 0.000(5) -0.012(5) 0.006(5)
C9 0.021(6) 0.024(6) 0.007(5) 0.004(5) -0.003(5) -0.005(5)
C10 0.018(6) 0.014(5) 0.011(6) 0.006(5) -0.006(5) -0.004(4)

loop_
_atom_type_symbol
_atom_type_description
_atom_type_scat_dispersion_real
_atom_type_scat_dispersion_imag
_atom_type_scat_source
C C 0.0033 0.0016 'International Tables Vol C Tables 4.2.6.8 and 6.1.1.4'
H H 0.0000 0.0000 'International Tables Vol C Tables 4.2.6.8 and 6.1.1.4'
O O 0.0106 0.0060 'International Tables Vol C Tables 4.2.6.8 and 6.1.1.4'
S S 0.1246 0.1234 'International Tables Vol C Tables 4.2.6.8 and 6.1.1.4'
Yb Yb -0.3850 5.5486 'International Tables Vol C Tables 4.2.6.8 and 6.1.1.4'

loop_
_geom_angle_atom_site_label_1
_geom_angle_atom_site_label_2
_geom_angle_atom_site_label_3
_geom_angle
_geom_angle_site_symmetry_1
_geom_angle_site_symmetry_3
O10 Yb1 O11 141.6(3) . .
O10 Yb1 O11 142.5(3) . 2_376
O11 Yb1 O11 68.3(3) . 2_376
O10 Yb1 O9 104.2(3) . 2_276
O11 Yb1 O9 109.3(3) . 2_276
O11 Yb1 O9 71.3(3) 2_376 2_276
O10 Yb1 O10 67.9(3) . 2_276
O11 Yb1 O10 141.7(3) . 2_276
O11 Yb1 O10 75.9(3) 2_376 2_276
O9 Yb1 O10 70.0(3) 2_276 2_276
O10 Yb1 O12 82.0(3) . .
O11 Yb1 O12 79.9(3) . .
O11 Yb1 O12 84.1(3) 2_376 .
O9 Yb1 O12 147.1(3) 2_276 .
O10 Yb1 O12 83.3(3) 2_276 .
O10 Yb1 O13 71.5(3) . .
O11 Yb1 O13 70.1(3) . .
O11 Yb1 O13 129.5(3) 2_376 .
O9 Yb1 O13 151.4(3) 2_276 .
O10 Yb1 O13 128.9(3) 2_276 .
O12 Yb1 O13 61.4(3) . .
O10 Yb1 O1 89.6(3) . .
O11 Yb1 O1 79.6(3) . .
O11 Yb1 O1 124.1(3) 2_376 .
O9 Yb1 O1 78.4(3) 2_276 .
O10 Yb1 O1 134.2(3) 2_276 .
O12 Yb1 O1 134.4(3) . .
O13 Yb1 O1 73.4(3) . .
O10 Yb1 Yb3 45.06(19) . .
O11 Yb1 Yb3 102.0(2) . .
O11 Yb1 Yb3 126.0(2) 2_376 .
O9 Yb1 Yb3 148.4(2) 2_276 .
O10 Yb1 Yb3 87.78(19) 2_276 .
O12 Yb1 Yb3 42.5(2) . .
O13 Yb1 Yb3 41.2(2) . .
O1 Yb1 Yb3 104.2(2) . .
O10 Yb1 Yb2 104.12(19) . .
O11 Yb1 Yb2 42.8(2) . .
O11 Yb1 Yb2 88.3(2) 2_376 .
O9 Yb1 Yb2 151.4(2) 2_276 .
O10 Yb1 Yb2 125.2(2) 2_276 .
O12 Yb1 Yb2 42.6(2) . .
O13 Yb1 Yb2 41.31(19) . .
O1 Yb1 Yb2 98.2(2) . .
Yb3 Yb1 Yb2 60.13(4) . .
O10 Yb1 Yb2 136.95(19) . 2_376
O11 Yb1 Yb2 81.1(2) . 2_376
O11 Yb1 Yb2 36.7(2) 2_376 2_376
O9 Yb1 Yb2 36.8(2) 2_276 2_376
O10 Yb1 Yb2 78.32(19) 2_276 2_376
O12 Yb1 Yb2 120.5(2) . 2_376
O13 Yb1 Yb2 150.6(2) . 2_376
O1 Yb1 Yb2 95.8(2) . 2_376
Yb3 Yb1 Yb2 160.02(2) . 2_376
Yb2 Yb1 Yb2 117.18(4) . 2_376
O10 Yb1 Yb1 162.3(2) . 2_376
O11 Yb1 Yb1 34.2(2) . 2_376
O11 Yb1 Yb1 34.1(2) 2_376 2_376
O9 Yb1 Yb1 90.4(2) 2_276 2_376
O10 Yb1 Yb1 109.1(2) 2_276 2_376
O12 Yb1 Yb1 80.3(2) . 2_376
O13 Yb1 Yb1 100.39(19) . 2_376
O1 Yb1 Yb1 103.3(2) . 2_376
Yb3 Yb1 Yb1 118.76(3) . 2_376
Yb2 Yb1 Yb1 62.56(3) . 2_376
Yb2 Yb1 Yb1 54.62(2) 2_376 2_376
O7 Yb2 O13 130.5(3) 2_366 .
O7 Yb2 O7 70.9(3) 2_366 .
O13 Yb2 O7 71.8(3) . .
O7 Yb2 O12 79.8(3) 2_366 .
O13 Yb2 O12 62.1(3) . .
O7 Yb2 O12 79.1(3) . .
O7 Yb2 O4 138.0(3) 2_366 .
O13 Yb2 O4 74.1(3) . .
O7 Yb2 O4 92.4(3) . .
O12 Yb2 O4 136.0(3) . .
O7 Yb2 O9 76.2(3) 2_366 1_655
O13 Yb2 O9 137.5(3) . 1_655
O7 Yb2 O9 146.7(3) . 1_655
O12 Yb2 O9 100.2(3) . 1_655
O4 Yb2 O9 109.2(3) . 1_655
O7 Yb2 O11 133.7(3) 2_366 .
O13 Yb2 O11 69.8(3) . .
O7 Yb2 O11 141.1(3) . .
O12 Yb2 O11 77.8(3) . .
O4 Yb2 O11 83.1(3) . .
O9 Yb2 O11 68.7(3) 1_655 .
O7 Yb2 O8 72.4(3) 2_366 2_366
O13 Yb2 O8 142.7(3) . 2_366
O7 Yb2 O8 95.7(3) . 2_366
O12 Yb2 O8 151.8(3) . 2_366
O4 Yb2 O8 71.4(3) . 2_366
O9 Yb2 O8 69.1(3) 1_655 2_366
O11 Yb2 O8 118.8(3) . 2_366
O7 Yb2 S2 139.7(2) 2_366 .
O13 Yb2 S2 84.6(2) . .
O7 Yb2 S2 112.0(2) . .
O12 Yb2 S2 140.4(2) . .
O4 Yb2 S2 19.9(2) . .
O9 Yb2 S2 90.0(2) 1_655 .
O11 Yb2 S2 70.5(2) . .
O8 Yb2 S2 67.3(2) 2_366 .
O7 Yb2 Yb3 90.0(2) 2_366 .
O13 Yb2 Yb3 40.6(2) . .
O7 Yb2 Yb3 44.20(19) . .
O12 Yb2 Yb3 42.24(19) . .
O4 Yb2 Yb3 104.6(2) . .
O9 Yb2 Yb3 142.20(19) 1_655 .
O11 Yb2 Yb3 99.6(2) . .
O8 Yb2 Yb3 139.9(2) 2_366 .
S2 Yb2 Yb3 120.88(5) . .
O7 Yb2 Yb1 120.2(2) 2_366 .
O13 Yb2 Yb1 42.83(19) . .
O7 Yb2 Yb1 103.5(2) . .
O12 Yb2 Yb1 42.3(2) . .
O4 Yb2 Yb1 100.79(19) . .
O9 Yb2 Yb1 97.16(19) 1_655 .
O11 Yb2 Yb1 40.9(2) . .
O8 Yb2 Yb1 159.7(2) 2_366 .
S2 Yb2 Yb1 98.80(5) . .
Yb3 Yb2 Yb1 59.60(3) . .
O7 Yb2 Yb3 89.9(2) 2_366 1_655
O13 Yb2 Yb3 139.5(2) . 1_655
O7 Yb2 Yb3 135.38(19) . 1_655
O12 Yb2 Yb3 138.10(19) . 1_655
O4 Yb2 Yb3 75.3(2) . 1_655
O9 Yb2 Yb3 38.10(19) 1_655 1_655
O11 Yb2 Yb3 80.8(2) . 1_655
O8 Yb2 Yb3 39.7(2) 2_366 1_655
S2 Yb2 Yb3 59.08(5) . 1_655
Yb3 Yb2 Yb3 179.582(18) . 1_655
Yb1 Yb2 Yb3 120.81(3) . 1_655
O13 Yb3 O8 131.9(3) . .
O13 Yb3 O9 136.2(3) . .
O8 Yb3 O9 76.6(3) . .
O13 Yb3 O12 62.8(3) . .
O8 Yb3 O12 81.5(3) . .
O9 Yb3 O12 98.2(3) . .
O13 Yb3 O6 73.3(3) . 1_455
O8 Yb3 O6 140.3(3) . 1_455
O9 Yb3 O6 106.7(3) . 1_455
O12 Yb3 O6 134.8(3) . 1_455
O13 Yb3 O8 142.8(3) . 2_266
O8 Yb3 O8 71.0(3) . 2_266
O9 Yb3 O8 70.0(3) . 2_266
O12 Yb3 O8 151.7(3) . 2_266
O6 Yb3 O8 73.3(3) 1_455 2_266
O13 Yb3 O7 70.4(3) . .
O8 Yb3 O7 71.3(3) . .
O9 Yb3 O7 147.9(3) . .
O12 Yb3 O7 77.4(3) . .
O6 Yb3 O7 98.0(3) 1_455 .
O8 Yb3 O7 98.7(3) 2_266 .
O13 Yb3 O10 70.1(3) . .
O8 Yb3 O10 135.5(3) . .
O9 Yb3 O10 67.5(3) . .
O12 Yb3 O10 78.6(3) . .
O6 Yb3 O10 77.1(3) 1_455 .
O8 Yb3 O10 117.1(3) 2_266 .
O7 Yb3 O10 139.8(3) . .
O13 Yb3 Yb1 43.22(19) . .
O8 Yb3 Yb1 122.3(2) . .
O9 Yb3 Yb1 95.2(2) . .
O12 Yb3 Yb1 42.6(2) . .
O6 Yb3 Yb1 97.1(2) 1_455 .
O8 Yb3 Yb1 158.35(19) 2_266 .
O7 Yb3 Yb1 101.88(18) . .
O10 Yb3 Yb1 41.22(19) . .
O13 Yb3 Yb2 41.1(2) . .
O8 Yb3 Yb2 90.8(2) . .
O9 Yb3 Yb2 140.7(2) . .
O12 Yb3 Yb2 42.7(2) . .
O6 Yb3 Yb2 106.6(2) 1_455 .
O8 Yb3 Yb2 140.63(19) 2_266 .
O7 Yb3 Yb2 41.91(18) . .
O10 Yb3 Yb2 100.51(19) . .
Yb1 Yb3 Yb2 60.27(2) . .
O13 Yb3 Yb2 138.7(2) . 1_455
O8 Yb3 Yb2 89.4(2) . 1_455
O9 Yb3 Yb2 39.0(2) . 1_455
O12 Yb3 Yb2 137.0(2) . 1_455
O6 Yb3 Yb2 73.5(2) 1_455 1_455
O8 Yb3 Yb2 39.78(19) 2_266 1_455
O7 Yb3 Yb2 138.50(18) . 1_455
O10 Yb3 Yb2 79.10(19) . 1_455
Yb1 Yb3 Yb2 119.32(3) . 1_455
Yb2 Yb3 Yb2 179.582(18) . 1_455
O13 Yb3 Yb2 100.4(2) . 2_366
O8 Yb3 Yb2 36.7(2) . 2_366
O9 Yb3 Yb2 113.3(2) . 2_366
O12 Yb3 Yb2 75.87(19) . 2_366
O6 Yb3 Yb2 124.1(2) 1_455 2_366
O8 Yb3 Yb2 85.22(19) 2_266 2_366
O7 Yb3 Yb2 34.6(2) . 2_366
O10 Yb3 Yb2 154.33(19) . 2_366
Yb1 Yb3 Yb2 115.75(4) . 2_366
Yb2 Yb3 Yb2 61.80(3) . 2_366
Yb2 Yb3 Yb2 118.50(3) 1_455 2_366
O3 S1 O2 112.2(7) . .
O3 S1 O1 111.9(6) . .
O2 S1 O1 110.6(7) . .
O3 S1 C1 106.9(8) . .
O2 S1 C1 106.1(7) . .
O1 S1 C1 108.8(6) . .
O5 S2 O6 112.5(5) . .
O5 S2 O4 112.7(5) . .
O6 S2 O4 111.0(5) . .
O5 S2 C6 109.1(6) . .
O6 S2 C6 106.1(5) . .
O4 S2 C6 104.9(5) . .
O5 S2 Yb2 99.8(4) . .
O6 S2 Yb2 90.3(4) . .
O4 S2 Yb2 33.2(3) . .
C6 S2 Yb2 137.3(4) . .
S1 O1 Yb1 129.6(5) . .
S2 O4 Yb2 126.9(5) . .
S2 O6 Yb3 133.6(5) . 1_655
Yb2 O7 Yb2 109.1(3) 2_366 .
Yb2 O7 Yb3 108.2(3) 2_366 .
Yb2 O7 Yb3 93.9(3) . .
Yb2 O7 H7B 114.5 2_366 .
Yb2 O7 H7B 114.5 . .
Yb3 O7 H7B 114.5 . .
Yb3 O8 Yb3 109.0(3) . 2_266
Yb3 O8 Yb2 108.0(3) . 2_366
Yb3 O8 Yb2 100.5(3) 2_266 2_366
Yb3 O8 H8B 112.8 . .
Yb3 O8 H8B 112.8 2_266 .
Yb2 O8 H8B 112.8 2_366 .
Yb1 O9 Yb3 111.9(3) 2_276 .
Yb1 O9 Yb2 107.7(3) 2_276 1_455
Yb3 O9 Yb2 102.9(3) . 1_455
Yb1 O9 H9B 111.3 2_276 .
Yb3 O9 H9B 111.3 . .
Yb2 O9 H9B 111.3 1_455 .
Yb1 O10 Yb1 112.1(3) . 2_276
Yb1 O10 Yb3 93.7(3) . .
Yb1 O10 Yb3 107.2(3) 2_276 .
Yb1 O10 H10A 114.0 . .
Yb1 O10 H10A 114.0 2_276 .
Yb3 O10 H10A 114.0 . .
Yb1 O11 Yb1 111.7(3) . 2_376
Yb1 O11 Yb2 96.3(3) . .
Yb1 O11 Yb2 108.1(3) 2_376 .
Yb1 O11 H11A 113.2 . .
Yb1 O11 H11A 113.2 2_376 .
Yb2 O11 H11A 113.2 . .
Yb3 O12 Yb1 94.8(3) . .
Yb3 O12 Yb2 95.1(3) . .
Yb1 O12 Yb2 95.2(3) . .
Yb3 O12 H12A 121.6 . .
Yb1 O12 H12A 121.6 . .
Yb2 O12 H12A 121.6 . .
Yb3 O13 Yb2 98.2(3) . .
Yb3 O13 Yb1 95.6(3) . .
Yb2 O13 Yb1 95.9(3) . .
Yb3 O13 H13A 120.5 . .
Yb2 O13 H13A 120.5 . .
Yb1 O13 H13A 120.5 . .
C2 C1 C5 122.1(14) . .
C2 C1 S1 115.5(12) . .
C5 C1 S1 122.2(13) . .
C1 C2 C3 119.5(16) . .
C1 C2 H2A 120.2 . .
C3 C2 H2A 120.2 . .
C4 C3 C2 121.0(17) . .
C4 C3 H3A 119.5 . .
C2 C3 H3A 119.5 . .
C3 C4 C5 121.5(15) . 2_277
C3 C4 H4A 119.3 . .
C5 C4 H4A 119.3 2_277 .
C1 C5 C4 124.1(13) . 2_277
C1 C5 C5 116.4(18) . 2_277
C4 C5 C5 119.4(17) 2_277 2_277
C7 C6 C10 122.4(11) . .
C7 C6 S2 117.2(9) . .
C10 C6 S2 120.4(9) . .
C6 C7 C8 119.2(12) . .
C6 C7 H7A 120.4 . .
C8 C7 H7A 120.4 . .
C9 C8 C7 120.9(12) . .
C9 C8 H8A 119.6 . .
C7 C8 H8A 119.6 . .
C8 C9 C10 120.7(11) . 2_367
C8 C9 H9A 119.7 . .
C10 C9 H9A 119.7 2_367 .
C10 C10 C6 116.4(13) 2_367 .
C10 C10 C9 120.2(14) 2_367 2_367
C6 C10 C9 123.3(11) . 2_367

loop_
_geom_bond_atom_site_label_1
_geom_bond_atom_site_label_2
_geom_bond_distance
_geom_bond_site_symmetry_2
Yb1 O10 2.272(8) .
Yb1 O11 2.280(8) .
Yb1 O11 2.287(8) 2_376
Yb1 O9 2.298(8) 2_276
Yb1 O10 2.316(8) 2_276
Yb1 O12 2.339(8) .
Yb1 O13 2.367(8) .
Yb1 O1 2.408(9) .
Yb1 Yb3 3.4408(19) .
Yb1 Yb2 3.4643(17) .
Yb1 Yb2 3.771(2) 2_376
Yb1 Yb1 3.780(2) 2_376
Yb2 O7 2.275(8) 2_366
Yb2 O13 2.299(8) .
Yb2 O7 2.316(8) .
Yb2 O12 2.354(8) .
Yb2 O4 2.365(9) .
Yb2 O9 2.371(8) 1_655
Yb2 O11 2.369(8) .
Yb2 O8 2.389(8) 2_366
Yb2 S2 3.451(4) .
Yb2 Yb3 3.459(2) .
Yb2 Yb3 3.671(2) 1_655
Yb3 O13 2.277(8) .
Yb3 O8 2.310(8) .
Yb3 O9 2.324(8) .
Yb3 O12 2.335(8) .
Yb3 O6 2.345(9) 1_455
Yb3 O8 2.384(8) 2_266
Yb3 O7 2.417(8) .
Yb3 O10 2.441(8) .
Yb3 Yb2 3.671(2) 1_455
Yb3 Yb2 3.8031(17) 2_366
S1 O3 1.440(12) .
S1 O2 1.467(11) .
S1 O1 1.476(10) .
S1 C1 1.798(15) .
S2 O5 1.429(9) .
S2 O6 1.462(9) .
S2 O4 1.467(9) .
S2 C6 1.776(12) .
O6 Yb3 2.345(9) 1_655
O7 Yb2 2.275(8) 2_366
O7 H7B 0.9800 .
O8 Yb3 2.384(8) 2_266
O8 Yb2 2.389(8) 2_366
O8 H8B 0.9800 .
O9 Yb1 2.298(8) 2_276
O9 Yb2 2.371(8) 1_455
O9 H9B 0.9800 .
O10 Yb1 2.316(8) 2_276
O10 H10A 0.9800 .
O11 Yb1 2.287(8) 2_376
O11 H11A 0.9800 .
O12 H12A 0.9800 .
O13 H13A 0.9800 .
C1 C2 1.38(2) .
C1 C5 1.41(2) .
C2 C3 1.41(2) .
C2 H2A 0.9300 .
C3 C4 1.31(2) .
C3 H3A 0.9300 .
C4 C5 1.43(2) 2_277
C4 H4A 0.9300 .
C5 C4 1.43(2) 2_277
C5 C5 1.44(3) 2_277
C6 C7 1.391(17) .
C6 C10 1.422(17) .
C7 C8 1.401(17) .
C7 H7A 0.9300 .
C8 C9 1.344(18) .
C8 H8A 0.9300 .
C9 C10 1.437(17) 2_367
C9 H9A 0.9300 .
C10 C10 1.41(2) 2_367
C10 C9 1.437(17) 2_367
